data_1011270
loop_
_publ_author_name
'Strunz, H'

_publ_section_title 'Datolith und Herderit'
_journal_coden_ASTM ZEKGAX
_journal_name_full
;
Zeitschrift fuer Kristallographie, Kristallgeometrie, Kristallphysik,
Kristallchemie (-144,1977)
;
_journal_page_first 146
_journal_page_last 150
_journal_volume 93
_journal_year 1936
_chemical_compound_source 'from Obernham, Maine, USA'
_chemical_formula_structural 'Be Ca F2 (O H) P O4'
_chemical_formula_sum 'Be Ca F2 H O5 P'
_chemical_name_mineral Herderite
_chemical_name_systematic
;
Calcium beryllium hydroxide phosphate difluoride
;
_space_group_IT_number 14
_symmetry_cell_setting monoclinic
_symmetry_Int_Tables_number 14
_symmetry_space_group_name_Hall '-P 2ybc'
_symmetry_space_group_name_H-M 'P 1 21/c 1'
_cell_angle_alpha 90
_cell_angle_beta 90.1
_cell_angle_gamma 90
_cell_formula_units_Z 4
_cell_length_a 4.8
_cell_length_b 7.68
_cell_length_c 9.8
_cell_volume 361.3
_cod_original_formula_sum 'H Be Ca F2 O5 P'
_cod_database_code 1011270

loop_
_symmetry_equiv_pos_as_xyz
x,y,z
-x,1/2+y,1/2-z
-x,-y,-z
x,1/2-y,1/2+z

loop_
_atom_site_label
_atom_site_fract_x
_atom_site_fract_y
_atom_site_fract_z
? ? ? ?
